data_4321378
loop_
_publ_author_name
'A. Rey'
'I. Pirmettis'
'M. Pelecanou'
'M. Papadopoulos'
'C. P. Raptopoulou'
'L. Mallo'
'C. I. Stassinopoulou'
'A. Terzis'
'E. Chiotellis'
'A. Le\'on'

_publ_section_title
;
 Synthesis and Characterization of Mixed-Ligand Oxorhenium Complexes with
 the SNN Type of Ligand. Isolation of a Novel ReO[SN][S][S] Complex
;
_journal_name_full 'Inorganic Chemistry'
_journal_page_first 4211
_journal_page_last 4218
_journal_paper_doi 10.1021/ic991491v
_journal_volume 39
_journal_year 2000
_chemical_formula_analytical ReO{SCH2CH2NH[CH2CH2N(C3H7)2]}{(p-S-C6H4-CH3)2}
_chemical_formula_sum 'C24 H37 N2 O Re S3'
_chemical_formula_weight 651.94
_chemical_name_systematic
; 
 ? 
;
_space_group_IT_number 14
_symmetry_cell_setting monoclinic
_symmetry_space_group_name_Hall '-P 2yn'
_symmetry_space_group_name_H-M 'P 1 21/n 1'
_atom_sites_solution_hydrogens geom
_atom_sites_solution_primary direct
_atom_sites_solution_secondary difmap
_audit_creation_method SHELXL
_cell_angle_alpha 90.00
_cell_angle_beta 92.11(2)
_cell_angle_gamma 90.00
_cell_formula_units_Z 4
_cell_length_a 11.687(7)
_cell_length_b 14.462(7)
_cell_length_c 16.273(9)
_cell_measurement_reflns_used 25
_cell_measurement_temperature 298
_cell_measurement_theta_max 11.5
_cell_measurement_theta_min 5.3
_cell_volume 2749(3)
_computing_cell_refinement 'Program LEAST (UCLA Crystallographic package, C.E.Strouse, 1994)'
_computing_data_collection 'Program COLLECT (UCLA Crystallographic package, C.E.Strouse, 1994)'
_computing_data_reduction 'Program REDUCE (UCLA Crystallographic package, C.E.Strouse, 1994)'
_computing_molecular_graphics ORTEP
_computing_structure_refinement 'SHELXL-93 (Sheldrick, 1993)'
_computing_structure_solution 'SHELXS-86 (Sheldrick, 1990)'
_diffrn_ambient_temperature 298
_diffrn_measurement_device 'Crystal Logic Dual Goniometer diffractometer'
_diffrn_measurement_method 'theta-2theta scans'
_diffrn_radiation_monochromator graphite
_diffrn_radiation_source 'fine-focus sealed tube'
_diffrn_radiation_type MoK\a
_diffrn_radiation_wavelength 0.71073
_diffrn_reflns_av_R_equivalents 0.0299
_diffrn_reflns_av_sigmaI/netI 0.0431
_diffrn_reflns_limit_h_max 0
_diffrn_reflns_limit_h_min -13
_diffrn_reflns_limit_k_max 17
_diffrn_reflns_limit_k_min 0
_diffrn_reflns_limit_l_max 19
_diffrn_reflns_limit_l_min -19
_diffrn_reflns_number 5062
_diffrn_reflns_theta_max 25.00
_diffrn_reflns_theta_min 1.88
_diffrn_standards_decay_% 1.0
_diffrn_standards_interval_count 97
_diffrn_standards_number 3
_exptl_absorpt_coefficient_mu 4.667
_exptl_absorpt_correction_T_max 1.00
_exptl_absorpt_correction_T_min 0.61
_exptl_absorpt_correction_type 'psi-scan empirical'
_exptl_crystal_colour dark-red
_exptl_crystal_density_diffrn 1.575
_exptl_crystal_density_meas 1.55
_exptl_crystal_density_method 'floating method'
_exptl_crystal_description parallelipiped
_exptl_crystal_F_000 1304
_exptl_crystal_size_max 0.60
_exptl_crystal_size_mid 0.30
_exptl_crystal_size_min 0.20
_refine_diff_density_max 0.561
_refine_diff_density_min -0.559
_refine_diff_density_rms 0.082
_refine_ls_extinction_method none
_refine_ls_goodness_of_fit_all 1.100
_refine_ls_goodness_of_fit_obs 1.120
_refine_ls_matrix_type full
_refine_ls_number_parameters 420
_refine_ls_number_reflns 4814
_refine_ls_number_restraints 0
_refine_ls_restrained_S_all 1.100
_refine_ls_restrained_S_obs 1.120
_refine_ls_R_factor_all 0.0292
_refine_ls_R_factor_obs 0.0240
_refine_ls_shift/esd_max 0.293
_refine_ls_shift/esd_mean 0.007
_refine_ls_structure_factor_coef Fsqd
_refine_ls_weighting_details 'w=1/[\s^2^(Fo^2^)+(0.0192P)^2^+0.7153P] where P=(Fo^2^+2Fc^2^)/3'
_refine_ls_weighting_scheme calc
_refine_ls_wR_factor_all 0.0636
_refine_ls_wR_factor_obs 0.0608
_reflns_number_observed 4282
_reflns_number_total 4814
_reflns_observed_criterion >2sigma(I)
_cod_data_source_file ic991491v_4.cif
_cod_data_source_block shel93
_cod_depositor_comments
;
The following automatic conversions were performed:

'_refine_ls_weighting_scheme' value 'calc
w=1/[\s^2^(Fo^2^)+(0.0192P)^2^+0.7153P] where P=(Fo^2^+2Fc^2^)/3' was
changed to 'calc'. New tag '_refine_ls_weighting_details' was
created. The value of the new tag was set to
'w=1/[\s^2^(Fo^2^)+(0.0192P)^2^+0.7153P] where P=(Fo^2^+2Fc^2^)/3'.

Automatic conversion script
Id: cif_fix_values 3143 2015-03-26 13:38:13Z robertas 
;
_cod_original_cell_volume 2748.6(2)
_cod_database_code 4321378

loop_
_symmetry_equiv_pos_as_xyz
'x, y, z'
'-x+1/2, y+1/2, -z+1/2'
'-x, -y, -z'
'x-1/2, -y-1/2, z-1/2'

loop_
_atom_site_aniso_label
_atom_site_aniso_U_11
_atom_site_aniso_U_22
_atom_site_aniso_U_33
_atom_site_aniso_U_23
_atom_site_aniso_U_13
_atom_site_aniso_U_12
Re 0.04363(10) 0.03633(10) 0.03633(9) 0.00195(5) 0.00359(6) 0.00324(5)
O 0.052(2) 0.0589(15) 0.061(2) 0.0005(13) -0.0030(12) -0.0022(13)
S1 0.0627(5) 0.0388(4) 0.0511(5) 0.0055(4) 0.0112(4) 0.0020(4)
S2 0.0662(6) 0.0420(4) 0.0436(5) 0.0059(4) 0.0150(4) 0.0118(4)
S3 0.0647(6) 0.0467(5) 0.0380(4) 0.0054(3) 0.0071(4) 0.0124(4)
N1 0.045(2) 0.046(2) 0.043(2) -0.0042(13) 0.0016(14) 0.0069(13)
C1 0.080(3) 0.037(2) 0.062(3) 0.003(2) 0.003(2) 0.011(2)
C2 0.068(3) 0.047(2) 0.060(2) -0.004(2) 0.004(2) 0.020(2)
C3 0.043(2) 0.063(2) 0.050(2) -0.007(2) 0.007(2) 0.004(2)
C4 0.053(2) 0.065(3) 0.055(2) -0.013(2) 0.015(2) 0.006(2)
N2 0.057(2) 0.046(2) 0.046(2) -0.0071(13) 0.0080(13) -0.0033(14)
C5 0.081(3) 0.049(2) 0.055(2) -0.004(2) 0.000(2) -0.013(2)
C6 0.121(6) 0.109(5) 0.056(3) 0.009(3) 0.011(3) -0.039(4)
C7 0.094(4) 0.065(3) 0.084(4) -0.009(3) -0.024(3) 0.013(3)
C8 0.099(4) 0.049(2) 0.064(3) -0.008(2) -0.006(3) -0.005(2)
C9 0.157(7) 0.072(4) 0.095(5) -0.032(4) 0.015(5) 0.017(4)
C10 0.119(5) 0.071(4) 0.115(5) 0.013(4) -0.009(4) -0.041(4)
C11 0.059(2) 0.039(2) 0.041(2) 0.0015(14) 0.012(2) 0.008(2)
C12 0.056(2) 0.077(3) 0.054(2) 0.008(2) 0.007(2) 0.012(2)
C13 0.061(3) 0.084(3) 0.071(3) 0.017(2) 0.025(2) 0.007(2)
C14 0.084(3) 0.061(2) 0.050(2) 0.009(2) 0.021(2) 0.019(2)
C15 0.079(3) 0.082(3) 0.048(2) 0.008(2) -0.003(2) 0.008(2)
C16 0.066(3) 0.071(3) 0.053(2) 0.004(2) 0.003(2) 0.000(2)
C17 0.126(5) 0.127(5) 0.055(3) 0.028(3) 0.027(3) 0.027(5)
C18 0.062(2) 0.039(2) 0.032(2) 0.0081(13) 0.0045(15) 0.007(2)
C19 0.060(2) 0.044(2) 0.065(2) 0.006(2) 0.003(2) 0.002(2)
C20 0.061(3) 0.065(3) 0.068(3) 0.013(2) 0.010(2) 0.018(2)
C21 0.113(4) 0.046(2) 0.035(2) 0.008(2) 0.006(2) 0.025(2)
C22 0.117(4) 0.045(2) 0.053(2) -0.004(2) -0.019(2) -0.001(2)
C23 0.079(3) 0.051(2) 0.050(2) 0.005(2) -0.016(2) -0.001(2)
C24 0.178(8) 0.067(4) 0.065(3) 0.006(3) 0.005(5) 0.060(4)

loop_
_atom_site_label
_atom_site_type_symbol
_atom_site_fract_x
_atom_site_fract_y
_atom_site_fract_z
_atom_site_U_iso_or_equiv
_atom_site_thermal_displace_type
_atom_site_occupancy
_atom_site_calc_flag
_atom_site_refinement_flags
_atom_site_disorder_group
Re Re 0.212209(11) 0.176292(8) 0.183445(7) 0.03871(7) Uani 1 d . .
O O 0.3441(2) 0.2060(2) 0.2201(2) 0.0572(6) Uani 1 d . .
S1 S 0.13078(9) 0.04864(6) 0.24060(6) 0.0507(2) Uani 1 d . .
S2 S 0.08439(9) 0.26344(6) 0.25512(5) 0.0503(2) Uani 1 d . .
S3 S 0.15679(8) 0.25675(6) 0.06674(5) 0.0497(2) Uani 1 d . .
N1 N 0.2656(3) 0.0720(2) 0.0947(2) 0.0448(7) Uani 1 d . .
C1 C 0.1930(4) -0.0476(3) 0.1840(3) 0.0597(10) Uani 1 d . .
C2 C 0.2955(4) -0.0145(3) 0.1400(3) 0.0582(10) Uani 1 d . .
C3 C 0.3577(3) 0.1009(3) 0.0385(2) 0.0518(9) Uani 1 d . .
C4 C 0.3596(4) 0.0393(3) -0.0375(3) 0.0575(9) Uani 1 d . .
N2 N 0.2484(3) 0.0374(2) -0.0804(2) 0.0495(7) Uani 1 d . .
C5 C 0.2293(4) 0.1164(3) -0.1360(3) 0.0617(10) Uani 1 d . .
C6 C 0.2916(7) 0.1101(6) -0.2180(4) 0.095(2) Uani 1 d . .
C7 C 0.1031(5) 0.1345(4) -0.1519(4) 0.0819(15) Uani 1 d . .
C8 C 0.2111(5) -0.0528(3) -0.1149(3) 0.0706(12) Uani 1 d . .
C9 C 0.3073(9) -0.1158(5) -0.1449(5) 0.108(2) Uani 1 d . .
C10 C 0.1376(7) -0.1033(5) -0.0545(5) 0.102(2) Uani 1 d . .
C11 C 0.0639(3) 0.2132(2) 0.3541(2) 0.0460(8) Uani 1 d . .
C12 C -0.0442(4) 0.1852(3) 0.3762(3) 0.0622(11) Uani 1 d . .
C13 C -0.0619(4) 0.1524(4) 0.4542(3) 0.0714(12) Uani 1 d . .
C14 C 0.0257(4) 0.1481(3) 0.5133(3) 0.0646(11) Uani 1 d . .
C15 C 0.1333(5) 0.1768(3) 0.4909(3) 0.0699(13) Uani 1 d . .
C16 C 0.1519(4) 0.2093(3) 0.4120(3) 0.0631(10) Uani 1 d . .
C17 C 0.0052(6) 0.1144(5) 0.6003(3) 0.102(2) Uani 1 d . .
H17A H -0.0365(41) 0.1605(17) 0.6293(11) 0.149(31) Uiso 1 calc R .
H17B H 0.0774(6) 0.1034(36) 0.6286(11) 0.165(33) Uiso 1 calc R .
H17C H -0.0382(40) 0.0580(21) 0.5978(3) 0.194(42) Uiso 1 calc R .
C18 C 0.0813(3) 0.3612(2) 0.0878(2) 0.0446(8) Uani 1 d . .
C19 C -0.0339(4) 0.3683(3) 0.0703(3) 0.0566(9) Uani 1 d . .
C20 C -0.0907(4) 0.4516(3) 0.0858(3) 0.0647(11) Uani 1 d . .
C21 C -0.0325(5) 0.5266(3) 0.1186(2) 0.0647(12) Uani 1 d . .
C22 C 0.0838(5) 0.5187(3) 0.1344(3) 0.0720(13) Uani 1 d . .
C23 C 0.1415(4) 0.4371(3) 0.1183(2) 0.0604(10) Uani 1 d . .
C24 C -0.0946(11) 0.6162(5) 0.1357(4) 0.103(3) Uani 1 d . .
HN1 H 0.2204(31) 0.0646(25) 0.0620(23) 0.036(10) Uiso 1 d . .
H1A H 0.2191(35) -0.0929(31) 0.2192(27) 0.059(12) Uiso 1 d . .
H1B H 0.1310(42) -0.0722(32) 0.1513(29) 0.075(14) Uiso 1 d . .
H2A H 0.3567(42) -0.0030(33) 0.1806(31) 0.081(15) Uiso 1 d . .
H2B H 0.3151(40) -0.0556(34) 0.1023(30) 0.078(15) Uiso 1 d . .
H3A H 0.4278(33) 0.0968(24) 0.0688(22) 0.044(9) Uiso 1 d . .
H3B H 0.3432(38) 0.1634(28) 0.0209(27) 0.055(12) Uiso 1 d . .
H4A H 0.4157(31) 0.0653(23) -0.0683(22) 0.041(9) Uiso 1 d . .
H4B H 0.3707(36) -0.0289(34) -0.0149(26) 0.066(12) Uiso 1 d . .
H5 H 0.2513(54) 0.1703(33) -0.0989(39) 0.094(19) Uiso 1 d . .
H6A H 0.2591(40) 0.0697(32) -0.2530(30) 0.072(15) Uiso 1 d . .
H6B H 0.3724(59) 0.0972(44) -0.2022(38) 0.113(23) Uiso 1 d . .
H6C H 0.2690(75) 0.1820(54) -0.2365(59) 0.156(33) Uiso 1 d . .
H7A H 0.0600(47) 0.1401(38) -0.0966(36) 0.091(17) Uiso 1 d . .
H7B H 0.0618(51) 0.0814(44) -0.1765(38) 0.108(19) Uiso 1 d . .
H7C H 0.0925(50) 0.1863(37) -0.1932(37) 0.095(18) Uiso 1 d . .
H8 H 0.1618(42) -0.0406(35) -0.1562(31) 0.080(15) Uiso 1 d . .
H9A H 0.3355(56) -0.0801(45) -0.1892(40) 0.110(23) Uiso 1 d . .
H9B H 0.3511(45) -0.1352(37) -0.0984(35) 0.078(16) Uiso 1 d . .
H9C H 0.2419(84) -0.1684(55) -0.1590(57) 0.163(34) Uiso 1 d . .
H10A H 0.1899(45) -0.1220(36) -0.0063(34) 0.081(16) Uiso 1 d . .
H10B H 0.1048(56) -0.1552(45) -0.0817(40) 0.099(19) Uiso 1 d . .
H10C H 0.0871(84) -0.0509(71) -0.0627(61) 0.203(44) Uiso 1 d . .
H12 H -0.1002(45) 0.1946(33) 0.3418(32) 0.077(15) Uiso 1 d . .
H13 H -0.1265(53) 0.1276(43) 0.4694(37) 0.101(19) Uiso 1 d . .
H15 H 0.2006(48) 0.1710(30) 0.5251(34) 0.079(16) Uiso 1 d . .
H16 H 0.2254(61) 0.2284(50) 0.4025(43) 0.139(26) Uiso 1 d . .
H19 H -0.0702(42) 0.3192(29) 0.0472(29) 0.064(14) Uiso 1 d . .
H20 H -0.1651(45) 0.4547(34) 0.0753(31) 0.080(15) Uiso 1 d . .
H22 H 0.1178(46) 0.5726(39) 0.1572(34) 0.099(17) Uiso 1 d . .
H23 H 0.2342(37) 0.4334(28) 0.1320(26) 0.063(12) Uiso 1 d . .
H24A H -0.0484(57) 0.6534(46) 0.1840(47) 0.107(21) Uiso 1 d . .
H24B H -0.1565(55) 0.6145(48) 0.1070(42) 0.104(25) Uiso 1 d . .
H24C H -0.0677(96) 0.6570(63) 0.1161(70) 0.171(46) Uiso 1 d . .

loop_
_atom_type_symbol
_atom_type_description
_atom_type_scat_dispersion_real
_atom_type_scat_dispersion_imag
_atom_type_scat_source
C C 0.0033 0.0016 'International Tables Vol C Tables 4.2.6.8 and 6.1.1.4'
H H 0.0000 0.0000 'International Tables Vol C Tables 4.2.6.8 and 6.1.1.4'
N N 0.0061 0.0033 'International Tables Vol C Tables 4.2.6.8 and 6.1.1.4'
O O 0.0106 0.0060 'International Tables Vol C Tables 4.2.6.8 and 6.1.1.4'
S S 0.1246 0.1234 'International Tables Vol C Tables 4.2.6.8 and 6.1.1.4'
Re Re -1.0185 7.2310 'International Tables Vol C Tables 4.2.6.8 and 6.1.1.4'

loop_
_geom_angle_atom_site_label_1
_geom_angle_atom_site_label_2
_geom_angle_atom_site_label_3
_geom_angle
_geom_angle_site_symmetry_1
_geom_angle_site_symmetry_3
_geom_angle_publ_flag
O Re N1 97.41(13) . . ?
O Re S1 116.73(10) . . ?
N1 Re S1 81.14(9) . . ?
O Re S3 112.86(10) . . ?
N1 Re S3 83.26(9) . . ?
S1 Re S3 129.39(4) . . ?
O Re S2 106.42(11) . . ?
N1 Re S2 156.14(9) . . ?
S1 Re S2 87.06(5) . . ?
S3 Re S2 88.45(5) . . ?
C1 S1 Re 103.29(15) . . ?
C11 S2 Re 110.10(12) . . ?
C18 S3 Re 113.27(11) . . ?
C2 N1 C3 112.1(3) . . ?
C2 N1 Re 108.6(2) . . ?
C3 N1 Re 116.0(2) . . ?
C2 C1 S1 109.6(3) . . ?
N1 C2 C1 109.2(3) . . ?
N1 C3 C4 111.4(3) . . ?
N2 C4 C3 111.2(3) . . ?
C4 N2 C5 113.3(3) . . ?
C4 N2 C8 116.4(3) . . ?
C5 N2 C8 114.6(3) . . ?
N2 C5 C7 111.4(4) . . ?
N2 C5 C6 114.8(4) . . ?
C7 C5 C6 110.6(5) . . ?
N2 C8 C10 110.2(4) . . ?
N2 C8 C9 115.7(5) . . ?
C10 C8 C9 111.0(6) . . ?
C16 C11 C12 118.5(4) . . ?
C16 C11 S2 120.9(3) . . ?
C12 C11 S2 120.3(3) . . ?
C13 C12 C11 120.6(5) . . ?
C12 C13 C14 121.6(5) . . ?
C13 C14 C15 117.4(4) . . ?
C13 C14 C17 121.6(5) . . ?
C15 C14 C17 121.0(5) . . ?
C14 C15 C16 121.2(5) . . ?
C11 C16 C15 120.7(5) . . ?
C19 C18 C23 119.8(4) . . ?
C19 C18 S3 120.8(3) . . ?
C23 C18 S3 119.3(3) . . ?
C18 C19 C20 119.7(4) . . ?
C21 C20 C19 121.0(4) . . ?
C20 C21 C22 118.4(4) . . ?
C20 C21 C24 120.7(6) . . ?
C22 C21 C24 120.8(6) . . ?
C21 C22 C23 121.2(4) . . ?
C18 C23 C22 119.8(4) . . ?

loop_
_geom_bond_atom_site_label_1
_geom_bond_atom_site_label_2
_geom_bond_distance
_geom_bond_site_symmetry_2
_geom_bond_publ_flag
Re O 1.688(3) . ?
Re N1 2.195(3) . ?
Re S1 2.2896(12) . ?
Re S3 2.2998(13) . ?
Re S2 2.3044(12) . ?
S1 C1 1.834(4) . ?
S2 C11 1.791(3) . ?
S3 C18 1.789(3) . ?
N1 C2 1.487(5) . ?
N1 C3 1.496(5) . ?
C1 C2 1.498(6) . ?
C3 C4 1.525(5) . ?
C4 N2 1.453(5) . ?
N2 C5 1.469(5) . ?
N2 C8 1.479(5) . ?
C5 C7 1.510(7) . ?
C5 C6 1.546(7) . ?
C8 C10 1.517(8) . ?
C8 C9 1.541(9) . ?
C11 C16 1.370(6) . ?
C11 C12 1.387(6) . ?
C12 C13 1.378(7) . ?
C13 C14 1.380(7) . ?
C14 C15 1.386(7) . ?
C14 C17 1.524(6) . ?
C15 C16 1.392(7) . ?
C18 C19 1.369(5) . ?
C18 C23 1.385(5) . ?
C19 C20 1.403(6) . ?
C20 C21 1.377(7) . ?
C21 C22 1.379(7) . ?
C21 C24 1.517(6) . ?
C22 C23 1.389(6) . ?
